data_7221721
loop_
_publ_author_name
'Loukopoulos, Edward'
'Berkoff, Benjamin'
'Griffiths, Kieran'
'Keeble, Victoria'
'Dokorou, Vassiliki N.'
'Tsipis, Athanassios C.'
'Escuer, Albert'
'Kostakis, George E.'

_publ_section_title
;
 Cobalt(ii/iii), nickel(ii) and copper(ii) coordination clusters employing
 a monoanionic Schiff base ligand: synthetic, topological and
 computational mechanistic aspects
;
_journal_issue 35
_journal_name_full CrystEngComm
_journal_page_first 6753
_journal_paper_doi 10.1039/C5CE01294E
_journal_volume 17
_journal_year 2015
_chemical_formula_moiety 'C38 H33 Co N6 O8, 2(C2 H3 N)'
_chemical_formula_sum 'C42 H39 Co N8 O8'
_chemical_formula_weight 842.74
_chemical_name_systematic
;
 ?
;
_space_group_crystal_system triclinic
_space_group_IT_number 2
_space_group_name_Hall '-P 1'
_space_group_name_H-M_alt 'P -1'
_symmetry_space_group_name_Hall '-P 1'
_symmetry_space_group_name_H-M 'P -1'
_atom_sites_solution_hydrogens geom
_atom_sites_solution_primary iterative
_audit_creation_date 2014-11-12
_audit_creation_method
;
Olex2 1.2
(compiled 2014.09.19 svn.r3010 for OlexSys, GUI svn.r4874)
;
_audit_update_record
;
2015-07-24 deposited with the CCDC.
2015-08-03 downloaded from the CCDC.
;
_cell_angle_alpha 77.797(2)
_cell_angle_beta 79.842(2)
_cell_angle_gamma 72.698(3)
_cell_formula_units_Z 4
_cell_length_a 12.6956(4)
_cell_length_b 14.4449(4)
_cell_length_c 22.4981(7)
_cell_measurement_temperature 100
_cell_volume 3821.6(2)
_computing_molecular_graphics 'Olex2 (Dolomanov et al., 2009)'
_computing_publication_material 'Olex2 (Dolomanov et al., 2009)'
_computing_structure_refinement 'ShelXL (Sheldrick, 2008)'
_computing_structure_solution
;
Superflip (Palatinus & Chapuis, 2007;Palatinus & van der Lee, 2008;
Palatinus et al., 2012)
;
_diffrn_ambient_temperature 100
_diffrn_measured_fraction_theta_full 0.998
_diffrn_measured_fraction_theta_max 0.988
_diffrn_measurement_device 'four-circle diffractometer'
_diffrn_measurement_device_type 'Xcalibur, Eos, Gemini ultra'
_diffrn_radiation_type MoK\a
_diffrn_radiation_wavelength 0.71073
_diffrn_reflns_av_R_equivalents 0.0843
_diffrn_reflns_av_unetI/netI 0.1315
_diffrn_reflns_laue_measured_fraction_full 0.998
_diffrn_reflns_laue_measured_fraction_max 0.988
_diffrn_reflns_limit_h_max 16
_diffrn_reflns_limit_h_min -16
_diffrn_reflns_limit_k_max 18
_diffrn_reflns_limit_k_min -18
_diffrn_reflns_limit_l_max 28
_diffrn_reflns_limit_l_min -29
_diffrn_reflns_number 50559
_diffrn_reflns_point_group_measured_fraction_full 0.998
_diffrn_reflns_point_group_measured_fraction_max 0.988
_diffrn_reflns_theta_full 25.242
_diffrn_reflns_theta_max 27.484
_diffrn_reflns_theta_min 2.187
_exptl_absorpt_coefficient_mu 0.516
_exptl_absorpt_correction_T_max 1.000
_exptl_absorpt_correction_T_min 0.740
_exptl_absorpt_correction_type multi-scan
_exptl_absorpt_process_details
'CrysAlisPro, Agilent Technologies, Version 1.171.37.31 (release 14-01-2014 CrysAlis171 .NET) (compiled Jan 14 2014,18:38:05) Empirical absorption correction using spherical harmonics, implemented in SCALE3 ABSPACK scaling algorithm.'
_exptl_crystal_colour red
_exptl_crystal_colour_primary red
_exptl_crystal_density_diffrn 1.465
_exptl_crystal_description plate
_exptl_crystal_F_000 1752
_exptl_crystal_size_max 0.07
_exptl_crystal_size_mid 0.05
_exptl_crystal_size_min 0.01
_refine_diff_density_max 1.088
_refine_diff_density_min -1.619
_refine_diff_density_rms 0.095
_refine_ls_extinction_method none
_refine_ls_goodness_of_fit_ref 1.023
_refine_ls_hydrogen_treatment constr
_refine_ls_matrix_type full
_refine_ls_number_parameters 1036
_refine_ls_number_reflns 17317
_refine_ls_number_restraints 0
_refine_ls_restrained_S_all 1.023
_refine_ls_R_factor_all 0.1450
_refine_ls_R_factor_gt 0.0746
_refine_ls_shift/su_max 0.007
_refine_ls_shift/su_mean 0.000
_refine_ls_structure_factor_coef Fsqd
_refine_ls_weighting_details 'w=1/[\s^2^(Fo^2^)+(0.0454P)^2^+5.4720P] where P=(Fo^2^+2Fc^2^)/3'
_refine_ls_weighting_scheme calc
_refine_ls_wR_factor_gt 0.1315
_refine_ls_wR_factor_ref 0.1562
_reflns_Friedel_coverage 0.000
_reflns_number_gt 10218
_reflns_number_total 17317
_reflns_threshold_expression 'I > 2\s(I)'
_cod_data_source_file c5ce01294e2.cif
_cod_data_source_block 2014ncs0555z
_cod_depositor_comments 'Adding full bibliography for 7221715--7221724.cif.'
_cod_database_code 7221721
_shelxl_version_number 2014-1
_shelx_space_group_comment
;
The symmetry employed for this shelxl refinement is uniquely defined
by the following loop, which should always be used as a source of
symmetry information in preference to the above space-group names.
They are only intended as comments.
;
_olex2_refinement_description
;
1. Fixed Uiso
 At 1.2 times of:
  All C(H) groups
 At 1.5 times of:
  All C(H,H,H) groups
2. Uiso/Uaniso restraints and constraints
Uiso(C72) = Uiso(C73) = Uiso(C74) = Uiso(C75) = Uiso(C76) = Uiso(C71A) =
Uiso(C73A) = Uiso(C74A) = Uiso(C75A) = Uiso(C76A) = Uiso(C71) = Uiso(C72A)
3. Others
 Fixed Sof: C71(0.5) C72(0.5) H72(0.5) C73(0.5) H73(0.5) C74(0.5) H74(0.5)
 C75(0.5) H75(0.5) C76(0.5) H76(0.5) C71A(0.5) H71A(0.5) C72A(0.5) C73A(0.5)
 H73A(0.5) C74A(0.5) H74A(0.5) C75A(0.5) H75A(0.5) C76A(0.5) H76A(0.5)
4.a Aromatic/amide H refined with riding coordinates:
 C3(H3), C4(H4), C5(H5), C8(H8), C15(H15), C16(H16), C17(H17), C18(H18),
 C19(H19), C22(H22), C23(H23), C24(H24), C27(H27), C34(H34), C35(H35), C36(H36),
  C37(H37), C38(H38), C41(H41), C42(H42), C43(H43), C46(H46), C53(H53),
 C54(H54), C55(H55), C56(H56), C57(H57), C60(H60), C61(H61), C62(H62), C65(H65),
  C72(H72), C73(H73), C74(H74), C75(H75), C76(H76), C71A(H71A), C73A(H73A),
 C74A(H74A), C75A(H75A), C76A(H76A)
4.b Fitted hexagon refined as free rotating group:
 C71(C72,C73,C74,C75,C76), C71A(C72A,C73A,C74A,C75A,C76A)
4.c Idealised Me refined as rotating group:
 C1(H1A,H1B,H1C), C12(H12A,H12B,H12C), C13(H13A,H13B,H13C), C20(H20A,H20B,
 H20C), C32(H32A,H32B,H32C), C39(H39A,H39B,H39C), C50(H50A,H50B,H50C), C51(H51A,
 H51B,H51C), C58(H58A,H58B,H58C), C70(H70A,H70B,H70C), C82(H82A,H82B,H82C),
 C80(H80A,H80B,H80C), C84(H84A,H84B,H84C), C78(H78A,H78B,H78C)
;
_olex2_submission_special_instructions 'No special instructions were received'

loop_
_space_group_symop_operation_xyz
'x, y, z'
'-x, -y, -z'

loop_
_atom_site_label
_atom_site_type_symbol
_atom_site_fract_x
_atom_site_fract_y
_atom_site_fract_z
_atom_site_U_iso_or_equiv
_atom_site_adp_type
_atom_site_occupancy
_atom_site_site_symmetry_order
_atom_site_calc_flag
_atom_site_refinement_flags_posn
_atom_site_refinement_flags_occupancy
_atom_site_disorder_assembly
_atom_site_disorder_group
Co1 Co 0.14570(4) 0.16756(4) 0.40842(2) 0.01409(13) Uani 1 1 d . . . .
O1 O 0.1951(2) -0.0116(2) 0.26332(12) 0.0230(7) Uani 1 1 d . . . .
O2 O 0.1782(2) 0.07857(19) 0.35403(12) 0.0183(6) Uani 1 1 d . . . .
O3 O 0.1133(2) 0.26707(18) 0.46269(12) 0.0164(6) Uani 1 1 d . . . .
O4 O 0.4958(2) 0.1008(2) 0.45065(14) 0.0290(7) Uani 1 1 d . . . .
O5 O 0.2967(2) 0.14450(19) 0.41736(12) 0.0181(6) Uani 1 1 d . . . .
O6 O -0.0079(2) 0.17405(19) 0.41525(12) 0.0195(6) Uani 1 1 d . . . .
O7 O -0.1859(2) 0.2302(2) 0.40211(13) 0.0240(7) Uani 1 1 d . . . .
O8 O 0.0942(2) 0.4572(2) 0.23727(13) 0.0259(7) Uani 1 1 d . . . .
N1 N 0.1407(3) 0.0697(2) 0.48145(14) 0.0146(7) Uani 1 1 d . . . .
N2 N 0.1076(3) 0.2524(2) 0.56957(15) 0.0180(7) Uani 1 1 d . . . .
N3 N 0.1224(3) 0.1713(2) 0.61698(15) 0.0209(8) Uani 1 1 d . . . .
N4 N 0.1443(3) 0.2705(2) 0.33801(14) 0.0155(7) Uani 1 1 d . . . .
N5 N -0.0826(3) 0.4381(2) 0.26175(15) 0.0193(8) Uani 1 1 d . . . .
N6 N -0.1386(3) 0.3800(2) 0.30602(15) 0.0186(8) Uani 1 1 d . . . .
C1 C 0.1961(4) -0.0575(3) 0.2129(2) 0.0326(11) Uani 1 1 d . . . .
H1A H 0.1972 -0.0108 0.1756 0.049 Uiso 1 1 calc GR . . .
H1B H 0.1307 -0.0803 0.2184 0.049 Uiso 1 1 calc GR . . .
H1C H 0.2610 -0.1122 0.2107 0.049 Uiso 1 1 calc GR . . .
C2 C 0.1861(3) -0.0664(3) 0.32072(18) 0.0184(9) Uani 1 1 d . . . .
C3 C 0.1873(3) -0.1640(3) 0.33252(19) 0.0226(10) Uani 1 1 d . . . .
H3 H 0.1962 -0.1972 0.3000 0.027 Uiso 1 1 calc R . . .
C4 C 0.1753(3) -0.2142(3) 0.39277(19) 0.0240(10) Uani 1 1 d . . . .
H4 H 0.1766 -0.2804 0.4001 0.029 Uiso 1 1 calc R . . .
C5 C 0.1618(3) -0.1660(3) 0.44009(19) 0.0208(9) Uani 1 1 d . . . .
H5 H 0.1534 -0.1995 0.4800 0.025 Uiso 1 1 calc R . . .
C6 C 0.1602(3) -0.0649(3) 0.42993(18) 0.0167(9) Uani 1 1 d . . . .
C7 C 0.1749(3) -0.0131(3) 0.36953(17) 0.0152(8) Uani 1 1 d . . . .
C8 C 0.1439(3) -0.0206(3) 0.48308(17) 0.0159(8) Uani 1 1 d . . . .
H8 H 0.1350 -0.0595 0.5212 0.019 Uiso 1 1 calc R . . .
C9 C 0.1264(3) 0.1159(3) 0.53226(17) 0.0144(8) Uani 1 1 d . . . .
C10 C 0.1266(3) 0.0894(3) 0.59505(18) 0.0174(9) Uani 1 1 d . . . .
C11 C 0.1144(3) 0.2172(3) 0.51668(18) 0.0160(8) Uani 1 1 d . . . .
C12 C 0.1254(3) -0.0042(3) 0.63719(18) 0.0204(9) Uani 1 1 d . . . .
H12A H 0.1709 -0.0131 0.6689 0.031 Uiso 1 1 calc GR . . .
H12B H 0.1540 -0.0580 0.6148 0.031 Uiso 1 1 calc GR . . .
H12C H 0.0506 -0.0024 0.6552 0.031 Uiso 1 1 calc GR . . .
C13 C 0.0866(4) 0.1875(3) 0.68033(18) 0.0268(10) Uani 1 1 d . . . .
H13A H 0.1038 0.2455 0.6855 0.040 Uiso 1 1 calc GR . . .
H13B H 0.1246 0.1318 0.7076 0.040 Uiso 1 1 calc GR . . .
H13C H 0.0078 0.1960 0.6895 0.040 Uiso 1 1 calc GR . . .
C14 C 0.1423(3) 0.3374(3) 0.57317(18) 0.0187(9) Uani 1 1 d . . . .
C15 C 0.2489(4) 0.3268(3) 0.5842(2) 0.0287(11) Uani 1 1 d . . . .
H15 H 0.2986 0.2647 0.5906 0.034 Uiso 1 1 calc R . . .
C16 C 0.2811(4) 0.4097(3) 0.5858(2) 0.0333(12) Uani 1 1 d . . . .
H16 H 0.3525 0.4032 0.5938 0.040 Uiso 1 1 calc R . . .
C17 C 0.2079(4) 0.5017(3) 0.5754(2) 0.0312(11) Uani 1 1 d . . . .
H17 H 0.2303 0.5573 0.5757 0.037 Uiso 1 1 calc R . . .
C18 C 0.1016(4) 0.5114(3) 0.5645(2) 0.0316(11) Uani 1 1 d . . . .
H18 H 0.0518 0.5735 0.5581 0.038 Uiso 1 1 calc R . . .
C19 C 0.0685(4) 0.4285(3) 0.5632(2) 0.0271(10) Uani 1 1 d . . . .
H19 H -0.0032 0.4348 0.5556 0.033 Uiso 1 1 calc R . . .
C20 C 0.6095(3) 0.0601(3) 0.4624(2) 0.0357(12) Uani 1 1 d . . . .
H20A H 0.6508 0.0244 0.4304 0.054 Uiso 1 1 calc GR . . .
H20B H 0.6125 0.0163 0.5011 0.054 Uiso 1 1 calc GR . . .
H20C H 0.6410 0.1122 0.4636 0.054 Uiso 1 1 calc GR . . .
C21 C 0.4790(3) 0.1616(3) 0.39556(19) 0.0207(9) Uani 1 1 d . . . .
C22 C 0.5586(3) 0.1991(3) 0.35659(19) 0.0220(10) Uani 1 1 d . . . .
H22 H 0.6301 0.1826 0.3674 0.026 Uiso 1 1 calc R . . .
C23 C 0.5344(3) 0.2613(3) 0.30132(19) 0.0223(9) Uani 1 1 d . . . .
H23 H 0.5896 0.2852 0.2753 0.027 Uiso 1 1 calc R . . .
C24 C 0.4293(3) 0.2867(3) 0.28576(19) 0.0232(10) Uani 1 1 d . . . .
H24 H 0.4128 0.3288 0.2491 0.028 Uiso 1 1 calc R . . .
C25 C 0.3447(3) 0.2500(3) 0.32463(18) 0.0182(9) Uani 1 1 d . . . .
C26 C 0.3679(3) 0.1850(3) 0.37980(18) 0.0168(9) Uani 1 1 d . . . .
C27 C 0.2353(3) 0.2890(3) 0.30773(18) 0.0190(9) Uani 1 1 d . . . .
H27 H 0.2279 0.3327 0.2709 0.023 Uiso 1 1 calc R . . .
C28 C 0.0430(3) 0.3247(3) 0.31575(17) 0.0151(8) Uani 1 1 d . . . .
C29 C 0.0288(3) 0.4111(3) 0.26777(18) 0.0175(9) Uani 1 1 d . . . .
C30 C -0.0587(3) 0.3092(3) 0.33665(17) 0.0138(8) Uani 1 1 d . . . .
C31 C -0.0880(3) 0.2329(3) 0.38772(18) 0.0172(9) Uani 1 1 d . . . .
C32 C -0.2411(4) 0.3693(4) 0.2917(2) 0.0342(12) Uani 1 1 d . . . .
H32A H -0.2901 0.4332 0.2800 0.051 Uiso 1 1 calc GR . . .
H32B H -0.2761 0.3347 0.3271 0.051 Uiso 1 1 calc GR . . .
H32C H -0.2247 0.3329 0.2585 0.051 Uiso 1 1 calc GR . . .
C33 C -0.1428(3) 0.5311(3) 0.23000(19) 0.0211(9) Uani 1 1 d . . . .
C34 C -0.1575(6) 0.6135(4) 0.2539(3) 0.064(2) Uani 1 1 d . . . .
H34 H -0.1265 0.6096 0.2891 0.077 Uiso 1 1 calc R . . .
C35 C -0.2185(7) 0.7030(4) 0.2257(3) 0.100(3) Uani 1 1 d . . . .
H35 H -0.2303 0.7593 0.2425 0.120 Uiso 1 1 calc R . . .
C36 C -0.2616(5) 0.7086(4) 0.1729(3) 0.063(2) Uani 1 1 d . . . .
H36 H -0.3017 0.7689 0.1533 0.076 Uiso 1 1 calc R . . .
C37 C -0.2456(4) 0.6256(3) 0.1491(2) 0.0297(11) Uani 1 1 d . . . .
H37 H -0.2750 0.6295 0.1133 0.036 Uiso 1 1 calc R . . .
C38 C -0.1860(3) 0.5357(3) 0.17778(19) 0.0249(10) Uani 1 1 d . . . .
H38 H -0.1756 0.4789 0.1616 0.030 Uiso 1 1 calc R . . .
Co2 Co 0.69496(4) 0.31970(4) 0.08951(2) 0.01594(14) Uani 1 1 d . . . .
O9 O 0.5312(2) 0.4829(2) 0.24192(12) 0.0231(7) Uani 1 1 d . . . .
O10 O 0.6257(2) 0.40062(19) 0.14785(12) 0.0194(6) Uani 1 1 d . . . .
O11 O 0.7710(2) 0.22882(19) 0.03153(12) 0.0206(6) Uani 1 1 d . . . .
O12 O 1.0005(2) 0.4218(2) 0.06701(13) 0.0282(7) Uani 1 1 d . . . .
O13 O 0.8292(2) 0.35102(19) 0.08580(12) 0.0192(6) Uani 1 1 d . . . .
O14 O 0.5528(2) 0.30952(19) 0.07908(12) 0.0204(6) Uani 1 1 d . . . .
O15 O 0.3964(2) 0.2660(2) 0.09743(14) 0.0269(7) Uani 1 1 d . . . .
O16 O 0.7356(2) 0.0162(2) 0.25213(14) 0.0302(8) Uani 1 1 d . . . .
N7 N 0.6700(3) 0.4243(2) 0.01946(14) 0.0164(7) Uani 1 1 d . . . .
N8 N 0.8248(3) 0.2538(2) -0.07513(15) 0.0224(8) Uani 1 1 d . . . .
N9 N 0.8133(3) 0.3388(2) -0.11997(15) 0.0191(8) Uani 1 1 d . . . .
N10 N 0.7228(3) 0.2083(2) 0.15483(15) 0.0170(7) Uani 1 1 d . . . .
N11 N 0.4864(3) 0.1095(2) 0.19054(15) 0.0212(8) Uani 1 1 d . . . .
N12 N 0.5575(3) 0.0448(2) 0.23008(16) 0.0250(9) Uani 1 1 d . . . .
C39 C 0.4853(4) 0.5274(3) 0.2951(2) 0.0373(12) Uani 1 1 d . . . .
H39A H 0.4077 0.5592 0.2932 0.056 Uiso 1 1 calc GR . . .
H39B H 0.5231 0.5753 0.2967 0.056 Uiso 1 1 calc GR . . .
H39C H 0.4944 0.4778 0.3311 0.056 Uiso 1 1 calc GR . . .
C40 C 0.5224(3) 0.5432(3) 0.18646(19) 0.0208(9) Uani 1 1 d . . . .
C41 C 0.4675(4) 0.6414(3) 0.1782(2) 0.0263(10) Uani 1 1 d . . . .
H41 H 0.4344 0.6711 0.2122 0.032 Uiso 1 1 calc R . . .
C42 C 0.4602(4) 0.6977(3) 0.1194(2) 0.0272(11) Uani 1 1 d . . . .
H42 H 0.4235 0.7645 0.1144 0.033 Uiso 1 1 calc R . . .
C43 C 0.5073(3) 0.6537(3) 0.06980(19) 0.0225(10) Uani 1 1 d . . . .
H43 H 0.5013 0.6907 0.0307 0.027 Uiso 1 1 calc R . . .
C44 C 0.5653(3) 0.5525(3) 0.07629(18) 0.0181(9) Uani 1 1 d . . . .
C45 C 0.5742(3) 0.4950(3) 0.13527(19) 0.0180(9) Uani 1 1 d . . . .
C46 C 0.6136(3) 0.5149(3) 0.02101(18) 0.0170(9) Uani 1 1 d . . . .
H46 H 0.6042 0.5578 -0.0160 0.020 Uiso 1 1 calc R . . .
C47 C 0.7220(3) 0.3845(3) -0.03302(18) 0.0169(9) Uani 1 1 d . . . .
C48 C 0.7730(3) 0.2828(3) -0.02108(18) 0.0183(9) Uani 1 1 d . . . .
C49 C 0.7449(3) 0.4162(3) -0.09536(18) 0.0180(9) Uani 1 1 d . . . .
C50 C 0.7047(3) 0.5133(3) -0.13490(19) 0.0229(10) Uani 1 1 d . . . .
H50A H 0.7632 0.5248 -0.1665 0.034 Uiso 1 1 calc GR . . .
H50B H 0.6832 0.5644 -0.1104 0.034 Uiso 1 1 calc GR . . .
H50C H 0.6419 0.5131 -0.1532 0.034 Uiso 1 1 calc GR . . .
C51 C 0.8355(4) 0.3295(3) -0.18474(18) 0.0263(10) Uani 1 1 d . . . .
H51A H 0.8993 0.2751 -0.1909 0.040 Uiso 1 1 calc GR . . .
H51B H 0.8495 0.3889 -0.2088 0.040 Uiso 1 1 calc GR . . .
H51C H 0.7722 0.3185 -0.1971 0.040 Uiso 1 1 calc GR . . .
C52 C 0.9198(4) 0.1695(3) -0.08169(19) 0.0238(10) Uani 1 1 d . . . .
C53 C 1.0252(4) 0.1812(4) -0.0926(3) 0.0505(16) Uani 1 1 d . . . .
H53 H 1.0361 0.2433 -0.0967 0.061 Uiso 1 1 calc R . . .
C54 C 1.1154(4) 0.0995(4) -0.0975(3) 0.0585(18) Uani 1 1 d . . . .
H54 H 1.1872 0.1068 -0.1057 0.070 Uiso 1 1 calc R . . .
C55 C 1.0989(5) 0.0082(4) -0.0901(2) 0.0430(14) Uani 1 1 d . . . .
H55 H 1.1595 -0.0467 -0.0923 0.052 Uiso 1 1 calc R . . .
C56 C 0.9938(5) -0.0024(3) -0.0796(2) 0.0420(14) Uani 1 1 d . . . .
H56 H 0.9831 -0.0646 -0.0752 0.050 Uiso 1 1 calc R . . .
C57 C 0.9017(4) 0.0792(3) -0.0752(2) 0.0348(12) Uani 1 1 d . . . .
H57 H 0.8299 0.0721 -0.0681 0.042 Uiso 1 1 calc R . . .
C58 C 1.0775(4) 0.4777(3) 0.0669(2) 0.0358(12) Uani 1 1 d . . . .
H58A H 1.0601 0.5377 0.0379 0.054 Uiso 1 1 calc GR . . .
H58B H 1.1518 0.4398 0.0555 0.054 Uiso 1 1 calc GR . . .
H58C H 1.0719 0.4929 0.1070 0.054 Uiso 1 1 calc GR . . .
C59 C 1.0032(3) 0.3416(3) 0.11237(18) 0.0191(9) Uani 1 1 d . . . .
C60 C 1.0883(3) 0.2982(3) 0.14830(19) 0.0235(10) Uani 1 1 d . . . .
H60 H 1.1495 0.3235 0.1421 0.028 Uiso 1 1 calc R . . .
C61 C 1.0834(3) 0.2164(3) 0.19399(19) 0.0224(10) Uani 1 1 d . . . .
H61 H 1.1411 0.1874 0.2179 0.027 Uiso 1 1 calc R . . .
C62 C 0.9941(3) 0.1798(3) 0.20314(19) 0.0218(9) Uani 1 1 d . . . .
H62 H 0.9912 0.1256 0.2336 0.026 Uiso 1 1 calc R . . .
C63 C 0.9048(3) 0.2227(3) 0.16699(18) 0.0168(9) Uani 1 1 d . . . .
C64 C 0.9082(3) 0.3049(3) 0.12092(18) 0.0167(9) Uani 1 1 d . . . .
C65 C 0.8143(3) 0.1799(3) 0.18064(18) 0.0197(9) Uani 1 1 d . . . .
H65 H 0.8209 0.1252 0.2116 0.024 Uiso 1 1 calc R . . .
C66 C 0.6447(3) 0.1539(3) 0.17615(18) 0.0178(9) Uani 1 1 d . . . .
C67 C 0.6568(3) 0.0669(3) 0.2228(2) 0.0218(10) Uani 1 1 d . . . .
C68 C 0.5407(3) 0.1762(3) 0.15805(18) 0.0177(9) Uani 1 1 d . . . .
C69 C 0.4912(3) 0.2558(3) 0.10916(19) 0.0192(9) Uani 1 1 d . . . .
C70 C 0.3717(4) 0.1093(4) 0.1970(2) 0.0434(14) Uani 1 1 d . . . .
H70A H 0.3651 0.0600 0.1763 0.065 Uiso 1 1 calc GR . . .
H70B H 0.3283 0.1727 0.1794 0.065 Uiso 1 1 calc GR . . .
H70C H 0.3450 0.0950 0.2397 0.065 Uiso 1 1 calc GR . . .
C71_a C 0.5321(5) -0.0362(4) 0.2689(3) 0.0323(6) Uiso 0.5 1 d . P A 1
C72_a C 0.5411(5) -0.0429(4) 0.3305(3) 0.0323(6) Uiso 0.5 1 d G P A 1
H72_a H 0.5691 0.0018 0.3427 0.039 Uiso 0.5 1 calc R P A 1
C73_a C 0.5084(5) -0.1164(4) 0.3738(2) 0.0323(6) Uiso 0.5 1 d G P A 1
H73_a H 0.5144 -0.1209 0.4149 0.039 Uiso 0.5 1 calc R P A 1
C74_a C 0.4665(5) -0.1833(4) 0.3555(2) 0.0323(6) Uiso 0.5 1 d G P A 1
H74_a H 0.4446 -0.2325 0.3845 0.039 Uiso 0.5 1 calc R P A 1
C75_a C 0.4575(5) -0.1766(4) 0.2940(3) 0.0323(6) Uiso 0.5 1 d G P A 1
H75_a H 0.4295 -0.2213 0.2817 0.039 Uiso 0.5 1 calc R P A 1
C76_a C 0.4903(5) -0.1031(5) 0.2507(2) 0.0323(6) Uiso 0.5 1 d G P A 1
H76_a H 0.4843 -0.0986 0.2095 0.039 Uiso 0.5 1 calc R P A 1
N15 N 0.2673(4) 0.0662(4) 0.0706(2) 0.0573(14) Uani 1 1 d . . . .
C81 C 0.2519(4) 0.1426(4) 0.0422(2) 0.0372(12) Uani 1 1 d . . . .
C82 C 0.2368(5) 0.2392(4) 0.0048(2) 0.0478(14) Uani 1 1 d . . . .
H82A H 0.2688 0.2327 -0.0366 0.072 Uiso 1 1 calc GR . . .
H82B H 0.2726 0.2771 0.0206 0.072 Uiso 1 1 calc GR . . .
H82C H 0.1588 0.2718 0.0056 0.072 Uiso 1 1 calc GR . . .
N14 N 0.5846(4) 0.4286(3) 0.5612(2) 0.0428(11) Uani 1 1 d . . . .
C79 C 0.5805(4) 0.3864(3) 0.5241(2) 0.0339(12) Uani 1 1 d . . . .
C80 C 0.5731(4) 0.3342(4) 0.4771(2) 0.0450(14) Uani 1 1 d . . . .
H80A H 0.5408 0.3806 0.4435 0.068 Uiso 1 1 calc GR . . .
H80B H 0.5275 0.2902 0.4939 0.068 Uiso 1 1 calc GR . . .
H80C H 0.6462 0.2972 0.4628 0.068 Uiso 1 1 calc GR . . .
N16 N 0.5877(4) -0.0658(3) 0.09072(19) 0.0478(12) Uani 1 1 d . . . .
C83 C 0.5852(4) 0.0059(4) 0.0575(2) 0.0314(11) Uani 1 1 d . . . .
C84 C 0.5810(5) 0.0970(3) 0.0145(2) 0.0420(13) Uani 1 1 d . . . .
H84A H 0.5987 0.0832 -0.0266 0.063 Uiso 1 1 calc GR . . .
H84B H 0.6339 0.1271 0.0224 0.063 Uiso 1 1 calc GR . . .
H84C H 0.5077 0.1408 0.0192 0.063 Uiso 1 1 calc GR . . .
N13 N 0.1704(5) 0.5894(4) 0.3290(2) 0.0659(16) Uani 1 1 d . . . .
C77 C 0.2075(6) 0.5225(5) 0.3642(3) 0.0528(17) Uani 1 1 d . . . .
C78 C 0.2542(5) 0.4395(4) 0.4093(2) 0.0548(16) Uani 1 1 d . . . .
H78A H 0.3230 0.4008 0.3913 0.082 Uiso 1 1 calc GR . . .
H78B H 0.2031 0.3998 0.4232 0.082 Uiso 1 1 calc GR . . .
H78C H 0.2675 0.4629 0.4435 0.082 Uiso 1 1 calc GR . . .
C71A_b C 0.5474(5) -0.1209(5) 0.2434(2) 0.0323(6) Uiso 0.5 1 d . P A 2
H71A_b H 0.5752 -0.1194 0.2022 0.039 Uiso 0.5 1 calc R P A 2
C72A_b C 0.5284(5) -0.0381(4) 0.2701(3) 0.0323(6) Uiso 0.5 1 d G P A 2
C73A_b C 0.4868(5) -0.0405(4) 0.3317(3) 0.0323(6) Uiso 0.5 1 d G P A 2
H73A_b H 0.4742 0.0149 0.3496 0.039 Uiso 0.5 1 calc R P A 2
C74A_b C 0.4642(5) -0.1256(4) 0.3665(2) 0.0323(6) Uiso 0.5 1 d G P A 2
H74A_b H 0.4364 -0.1271 0.4077 0.039 Uiso 0.5 1 calc R P A 2
C75A_b C 0.4831(5) -0.2084(4) 0.3398(3) 0.0323(6) Uiso 0.5 1 d G P A 2
H75A_b H 0.4679 -0.2653 0.3631 0.039 Uiso 0.5 1 calc R P A 2
C76A_b C 0.5247(5) -0.2061(4) 0.2782(3) 0.0323(6) Uiso 0.5 1 d G P A 2
H76A_b H 0.5374 -0.2614 0.2603 0.039 Uiso 0.5 1 calc R P A 2

loop_
_atom_site_aniso_label
_atom_site_aniso_U_11
_atom_site_aniso_U_22
_atom_site_aniso_U_33
_atom_site_aniso_U_23
_atom_site_aniso_U_13
_atom_site_aniso_U_12
Co1 0.0143(3) 0.0133(3) 0.0136(3) 0.0014(2) -0.0019(2) -0.0047(2)
O1 0.0344(18) 0.0206(16) 0.0157(15) -0.0008(12) -0.0042(13) -0.0108(13)
O2 0.0256(16) 0.0150(15) 0.0144(14) -0.0002(12) -0.0026(12) -0.0070(12)
O3 0.0215(15) 0.0125(14) 0.0147(14) 0.0011(11) -0.0048(12) -0.0045(12)
O4 0.0152(15) 0.0302(17) 0.0329(18) 0.0146(14) -0.0053(14) -0.0056(13)
O5 0.0157(14) 0.0193(15) 0.0160(14) 0.0019(12) -0.0031(12) -0.0028(12)
O6 0.0180(15) 0.0193(15) 0.0192(15) 0.0057(12) -0.0068(12) -0.0054(12)
O7 0.0169(15) 0.0248(16) 0.0259(17) 0.0070(13) -0.0032(13) -0.0064(13)
O8 0.0259(17) 0.0223(16) 0.0264(17) 0.0099(13) -0.0057(14) -0.0101(14)
N1 0.0140(17) 0.0135(17) 0.0155(17) 0.0014(14) -0.0031(14) -0.0045(14)
N2 0.0227(19) 0.0149(18) 0.0152(17) 0.0024(14) -0.0055(15) -0.0050(15)
N3 0.027(2) 0.0217(19) 0.0130(17) 0.0002(15) -0.0029(15) -0.0069(16)
N4 0.0164(18) 0.0127(17) 0.0171(17) 0.0012(14) -0.0024(15) -0.0058(14)
N5 0.0205(18) 0.0193(18) 0.0143(17) 0.0042(14) -0.0006(15) -0.0053(15)
N6 0.0193(18) 0.0170(18) 0.0187(18) 0.0020(15) -0.0042(15) -0.0061(15)
C1 0.050(3) 0.035(3) 0.021(2) -0.005(2) -0.003(2) -0.023(2)
C2 0.015(2) 0.019(2) 0.018(2) 0.0047(17) -0.0024(17) -0.0055(17)
C3 0.025(2) 0.020(2) 0.025(2) -0.0086(19) -0.002(2) -0.0078(19)
C4 0.030(2) 0.013(2) 0.026(2) 0.0030(18) -0.004(2) -0.0048(19)
C5 0.024(2) 0.018(2) 0.020(2) 0.0008(18) -0.0032(18) -0.0074(18)
C6 0.017(2) 0.015(2) 0.018(2) 0.0015(17) -0.0032(17) -0.0051(17)
C7 0.015(2) 0.014(2) 0.015(2) -0.0001(16) 0.0001(17) -0.0052(17)
C8 0.016(2) 0.016(2) 0.013(2) 0.0044(16) -0.0021(17) -0.0054(17)
C9 0.0112(19) 0.016(2) 0.015(2) -0.0021(16) -0.0011(16) -0.0035(16)
C10 0.015(2) 0.018(2) 0.019(2) -0.0002(17) -0.0065(17) -0.0032(17)
C11 0.0110(19) 0.019(2) 0.016(2) -0.0014(17) -0.0013(17) -0.0028(17)
C12 0.022(2) 0.022(2) 0.017(2) 0.0028(18) -0.0035(18) -0.0098(18)
C13 0.039(3) 0.029(3) 0.016(2) -0.0030(19) -0.006(2) -0.014(2)
C14 0.025(2) 0.019(2) 0.014(2) -0.0042(17) 0.0012(18) -0.0074(18)
C15 0.018(2) 0.030(3) 0.038(3) -0.012(2) 0.001(2) -0.004(2)
C16 0.025(2) 0.038(3) 0.045(3) -0.014(2) -0.004(2) -0.014(2)
C17 0.039(3) 0.031(3) 0.029(3) -0.013(2) 0.009(2) -0.020(2)
C18 0.042(3) 0.020(2) 0.030(3) -0.005(2) -0.003(2) -0.005(2)
C19 0.024(2) 0.029(3) 0.031(3) -0.006(2) -0.010(2) -0.007(2)
C20 0.019(2) 0.040(3) 0.043(3) 0.016(2) -0.013(2) -0.010(2)
C21 0.018(2) 0.017(2) 0.022(2) 0.0014(18) -0.0032(19) -0.0013(18)
C22 0.010(2) 0.024(2) 0.031(2) -0.0030(19) -0.0034(19) -0.0040(18)
C23 0.019(2) 0.028(2) 0.020(2) -0.0008(19) 0.0027(18) -0.0113(19)
C24 0.027(2) 0.028(2) 0.014(2) 0.0014(18) -0.0044(19) -0.010(2)
C25 0.017(2) 0.021(2) 0.017(2) -0.0013(17) -0.0003(18) -0.0081(18)
C26 0.016(2) 0.014(2) 0.019(2) -0.0047(17) 0.0026(18) -0.0040(17)
C27 0.023(2) 0.022(2) 0.012(2) -0.0002(17) 0.0002(18) -0.0098(19)
C28 0.017(2) 0.016(2) 0.0109(19) -0.0008(16) -0.0020(17) -0.0023(17)
C29 0.020(2) 0.018(2) 0.015(2) 0.0008(17) -0.0023(18) -0.0067(18)
C30 0.016(2) 0.012(2) 0.0126(19) -0.0014(16) -0.0038(17) -0.0019(16)
C31 0.022(2) 0.013(2) 0.017(2) -0.0009(17) -0.0051(18) -0.0051(18)
C32 0.021(2) 0.049(3) 0.030(3) 0.008(2) -0.010(2) -0.011(2)
C33 0.022(2) 0.014(2) 0.022(2) 0.0055(18) -0.0074(19) -0.0009(18)
C34 0.115(6) 0.026(3) 0.061(4) -0.007(3) -0.063(4) -0.004(3)
C35 0.187(8) 0.017(3) 0.113(6) -0.011(3) -0.117(6) 0.003(4)
C36 0.107(5) 0.017(3) 0.074(4) 0.011(3) -0.069(4) -0.010(3)
C37 0.041(3) 0.028(3) 0.023(2) 0.008(2) -0.016(2) -0.015(2)
C38 0.028(2) 0.022(2) 0.025(2) -0.0024(19) -0.008(2) -0.005(2)
Co2 0.0174(3) 0.0133(3) 0.0167(3) 0.0021(2) -0.0049(2) -0.0051(2)
O9 0.0244(16) 0.0247(16) 0.0160(15) -0.0010(13) 0.0018(13) -0.0042(13)
O10 0.0239(16) 0.0146(15) 0.0171(15) 0.0012(12) -0.0033(12) -0.0035(12)
O11 0.0266(16) 0.0153(15) 0.0189(15) 0.0018(12) -0.0053(13) -0.0060(13)
O12 0.0315(18) 0.0329(18) 0.0248(17) 0.0101(14) -0.0116(14) -0.0214(15)
O13 0.0184(15) 0.0179(15) 0.0216(15) 0.0036(12) -0.0056(13) -0.0083(12)
O14 0.0210(15) 0.0190(15) 0.0203(15) 0.0075(12) -0.0092(13) -0.0076(13)
O15 0.0204(16) 0.0258(17) 0.0343(18) 0.0062(14) -0.0105(14) -0.0095(13)
O16 0.0276(17) 0.0258(17) 0.0367(19) 0.0142(14) -0.0154(15) -0.0136(14)
N7 0.0157(17) 0.0175(18) 0.0163(18) 0.0004(14) -0.0033(14) -0.0068(14)
N8 0.029(2) 0.0142(18) 0.0218(19) 0.0002(15) -0.0019(16) -0.0049(16)
N9 0.0199(18) 0.0180(18) 0.0174(18) 0.0008(15) 0.0003(15) -0.0061(15)
N10 0.0193(18) 0.0141(17) 0.0180(18) -0.0009(14) -0.0039(15) -0.0053(15)
N11 0.0177(18) 0.0193(19) 0.0239(19) 0.0071(15) -0.0085(16) -0.0050(15)
N12 0.024(2) 0.0215(19) 0.028(2) 0.0131(16) -0.0141(17) -0.0101(16)
C39 0.044(3) 0.033(3) 0.021(2) 0.001(2) 0.000(2) 0.005(2)
C40 0.020(2) 0.022(2) 0.020(2) -0.0007(18) -0.0010(18) -0.0087(19)
C41 0.026(2) 0.026(2) 0.027(2) -0.009(2) 0.000(2) -0.005(2)
C42 0.036(3) 0.018(2) 0.024(2) -0.0026(19) -0.011(2) 0.001(2)
C43 0.026(2) 0.018(2) 0.021(2) 0.0044(18) -0.0109(19) -0.0039(19)
C44 0.018(2) 0.018(2) 0.018(2) 0.0005(17) -0.0053(18) -0.0046(17)
C45 0.015(2) 0.015(2) 0.025(2) -0.0018(18) -0.0013(18) -0.0088(17)
C46 0.019(2) 0.013(2) 0.020(2) 0.0041(17) -0.0092(18) -0.0060(17)
C47 0.016(2) 0.016(2) 0.020(2) 0.0001(17) -0.0078(18) -0.0056(17)
C48 0.020(2) 0.017(2) 0.019(2) 0.0012(17) -0.0055(18) -0.0078(18)
C49 0.017(2) 0.019(2) 0.019(2) 0.0004(17) -0.0043(18) -0.0075(17)
C50 0.025(2) 0.022(2) 0.021(2) 0.0026(18) -0.0062(19) -0.0078(19)
C51 0.032(3) 0.027(2) 0.018(2) -0.0035(19) 0.000(2) -0.006(2)
C52 0.032(3) 0.016(2) 0.023(2) -0.0025(18) -0.004(2) -0.0049(19)
C53 0.036(3) 0.029(3) 0.090(5) -0.020(3) -0.015(3) -0.004(2)
C54 0.027(3) 0.036(3) 0.110(6) -0.027(3) -0.014(3) 0.009(2)
C55 0.050(4) 0.032(3) 0.034(3) -0.013(2) -0.005(3) 0.014(3)
C56 0.067(4) 0.018(2) 0.034(3) -0.008(2) -0.001(3) -0.001(2)
C57 0.043(3) 0.028(3) 0.031(3) -0.007(2) 0.005(2) -0.011(2)
C58 0.038(3) 0.038(3) 0.038(3) 0.009(2) -0.014(2) -0.025(2)
C59 0.021(2) 0.019(2) 0.017(2) -0.0018(17) 0.0003(18) -0.0088(18)
C60 0.016(2) 0.032(3) 0.026(2) -0.002(2) -0.0027(19) -0.0132(19)
C61 0.019(2) 0.025(2) 0.024(2) -0.0009(19) -0.0087(19) -0.0065(19)
C62 0.023(2) 0.019(2) 0.020(2) 0.0045(18) -0.0033(19) -0.0047(19)
C63 0.016(2) 0.018(2) 0.018(2) -0.0039(17) -0.0034(17) -0.0054(17)
C64 0.015(2) 0.017(2) 0.017(2) -0.0040(17) -0.0034(17) -0.0014(17)
C65 0.021(2) 0.017(2) 0.020(2) 0.0013(18) -0.0038(18) -0.0051(18)
C66 0.017(2) 0.017(2) 0.021(2) 0.0003(17) -0.0036(18) -0.0077(17)
C67 0.017(2) 0.020(2) 0.029(2) 0.0040(19) -0.008(2) -0.0087(18)
C68 0.020(2) 0.013(2) 0.021(2) -0.0010(17) -0.0049(18) -0.0053(17)
C69 0.020(2) 0.016(2) 0.022(2) -0.0018(18) -0.0056(19) -0.0043(18)
C70 0.027(3) 0.056(3) 0.043(3) 0.026(3) -0.016(2) -0.022(3)
N15 0.097(4) 0.048(3) 0.032(3) -0.011(2) 0.011(3) -0.037(3)
C81 0.043(3) 0.048(3) 0.026(3) -0.009(2) 0.009(2) -0.024(3)
C82 0.054(4) 0.049(3) 0.037(3) -0.003(3) -0.006(3) -0.009(3)
N14 0.051(3) 0.034(3) 0.041(3) -0.001(2) -0.006(2) -0.011(2)
C79 0.030(3) 0.027(3) 0.037(3) 0.005(2) -0.003(2) -0.004(2)
C80 0.046(3) 0.042(3) 0.044(3) -0.012(3) 0.002(3) -0.007(3)
N16 0.063(3) 0.038(3) 0.032(2) 0.002(2) 0.000(2) -0.006(2)
C83 0.031(3) 0.032(3) 0.028(3) -0.008(2) -0.003(2) -0.001(2)
C84 0.059(4) 0.025(3) 0.042(3) -0.002(2) -0.015(3) -0.010(2)
N13 0.097(5) 0.076(4) 0.037(3) -0.021(3) 0.012(3) -0.046(4)
C77 0.080(5) 0.059(4) 0.035(3) -0.026(3) 0.026(3) -0.049(4)
C78 0.086(5) 0.051(4) 0.042(3) -0.020(3) 0.018(3) -0.045(3)

loop_
_atom_type_symbol
_atom_type_description
_atom_type_scat_dispersion_real
_atom_type_scat_dispersion_imag
_atom_type_scat_source
C C 0.0033 0.0016 'International Tables Vol C Tables 4.2.6.8 and 6.1.1.4'
H H 0.0000 0.0000 'International Tables Vol C Tables 4.2.6.8 and 6.1.1.4'
Co Co 0.3494 0.9721 'International Tables Vol C Tables 4.2.6.8 and 6.1.1.4'
N N 0.0061 0.0033 'International Tables Vol C Tables 4.2.6.8 and 6.1.1.4'
O O 0.0106 0.0060 'International Tables Vol C Tables 4.2.6.8 and 6.1.1.4'

loop_
_geom_angle_atom_site_label_1
_geom_angle_atom_site_label_2
_geom_angle_atom_site_label_3
_geom_angle
O2 Co1 O3 177.09(11)
O2 Co1 O5 92.75(12)
O2 Co1 O6 89.82(12)
O2 Co1 N1 95.02(12)
O2 Co1 N4 87.72(12)
O5 Co1 O3 86.74(11)
O5 Co1 O6 168.33(11)
O5 Co1 N1 85.95(12)
O5 Co1 N4 95.69(12)
O6 Co1 O3 91.24(11)
O6 Co1 N1 82.49(12)
O6 Co1 N4 95.79(12)
N1 Co1 O3 87.81(12)
N4 Co1 O3 89.48(12)
N4 Co1 N1 176.75(14)
C2 O1 C1 117.1(3)
C7 O2 Co1 124.8(2)
C11 O3 Co1 104.5(2)
C21 O4 C20 116.0(3)
C26 O5 Co1 125.9(2)
C31 O6 Co1 132.7(3)
C8 N1 Co1 125.9(3)
C8 N1 C9 126.1(3)
C9 N1 Co1 107.9(2)
N3 N2 C14 120.1(3)
C11 N2 N3 107.0(3)
C11 N2 C14 124.7(3)
N2 N3 C13 119.0(3)
C10 N3 N2 109.5(3)
C10 N3 C13 126.0(4)
C27 N4 Co1 122.2(3)
C27 N4 C28 117.9(3)
C28 N4 Co1 119.8(3)
N6 N5 C33 120.5(3)
C29 N5 N6 111.0(3)
C29 N5 C33 125.4(3)
N5 N6 C32 117.2(3)
C30 N6 N5 106.4(3)
C30 N6 C32 127.2(3)
O1 C1 H1A 109.5
O1 C1 H1B 109.5
O1 C1 H1C 109.5
H1A C1 H1B 109.5
H1A C1 H1C 109.5
H1B C1 H1C 109.5
O1 C2 C3 124.6(4)
O1 C2 C7 114.2(3)
C3 C2 C7 121.2(4)
C2 C3 H3 119.5
C2 C3 C4 121.0(4)
C4 C3 H3 119.5
C3 C4 H4 120.2
C5 C4 C3 119.6(4)
C5 C4 H4 120.2
C4 C5 H5 119.4
C4 C5 C6 121.2(4)
C6 C5 H5 119.4
C5 C6 C8 116.7(4)
C7 C6 C5 120.3(4)
C7 C6 C8 123.0(3)
O2 C7 C2 117.0(3)
O2 C7 C6 126.4(3)
C6 C7 C2 116.6(3)
N1 C8 C6 124.1(4)
N1 C8 H8 118.0
C6 C8 H8 118.0
C10 C9 N1 138.1(4)
C10 C9 C11 108.4(3)
C11 C9 N1 113.4(3)
N3 C10 C9 107.0(3)
N3 C10 C12 120.8(3)
C9 C10 C12 132.1(4)
O3 C11 N2 126.3(4)
O3 C11 C9 126.0(4)
N2 C11 C9 107.7(3)
C10 C12 H12A 109.5
C10 C12 H12B 109.5
C10 C12 H12C 109.5
H12A C12 H12B 109.5
H12A C12 H12C 109.5
H12B C12 H12C 109.5
N3 C13 H13A 109.5
N3 C13 H13B 109.5
N3 C13 H13C 109.5
H13A C13 H13B 109.5
H13A C13 H13C 109.5
H13B C13 H13C 109.5
C15 C14 N2 120.3(4)
C19 C14 N2 118.7(4)
C19 C14 C15 121.0(4)
C14 C15 H15 120.4
C14 C15 C16 119.3(4)
C16 C15 H15 120.4
C15 C16 H16 119.9
C17 C16 C15 120.3(4)
C17 C16 H16 119.9
C16 C17 H17 120.0
C18 C17 C16 120.0(4)
C18 C17 H17 120.0
C17 C18 H18 120.0
C17 C18 C19 120.0(4)
C19 C18 H18 120.0
C14 C19 C18 119.5(4)
C14 C19 H19 120.3
C18 C19 H19 120.3
O4 C20 H20A 109.5
O4 C20 H20B 109.5
O4 C20 H20C 109.5
H20A C20 H20B 109.5
H20A C20 H20C 109.5
H20B C20 H20C 109.5
O4 C21 C22 125.1(4)
O4 C21 C26 114.4(3)
C22 C21 C26 120.5(4)
C21 C22 H22 119.2
C21 C22 C23 121.5(4)
C23 C22 H22 119.2
C22 C23 H23 120.3
C24 C23 C22 119.4(4)
C24 C23 H23 120.3
C23 C24 H24 119.5
C23 C24 C25 120.9(4)
C25 C24 H24 119.5
C24 C25 C27 116.6(4)
C26 C25 C24 120.6(4)
C26 C25 C27 122.5(4)
O5 C26 C21 118.0(3)
O5 C26 C25 125.0(4)
C25 C26 C21 117.0(4)
N4 C27 C25 127.4(4)
N4 C27 H27 116.3
C25 C27 H27 116.3
N4 C28 C29 125.2(4)
C30 C28 N4 126.6(3)
C30 C28 C29 108.1(3)
O8 C29 N5 123.1(4)
O8 C29 C28 132.7(4)
N5 C29 C28 104.2(3)
N6 C30 C31 121.6(3)
C28 C30 N6 110.0(3)
C28 C30 C31 128.3(3)
O6 C31 C30 116.4(3)
O7 C31 O6 123.4(4)
O7 C31 C30 120.2(3)
N6 C32 H32A 109.5
N6 C32 H32B 109.5
N6 C32 H32C 109.5
H32A C32 H32B 109.5
H32A C32 H32C 109.5
H32B C32 H32C 109.5
C34 C33 N5 118.6(4)
C34 C33 C38 120.9(4)
C38 C33 N5 120.6(4)
C33 C34 H34 120.1
C33 C34 C35 119.8(5)
C35 C34 H34 120.1
C34 C35 H35 120.1
C36 C35 C34 119.8(5)
C36 C35 H35 120.1
C35 C36 H36 120.1
C37 C36 C35 119.8(5)
C37 C36 H36 120.1
C36 C37 H37 119.8
C36 C37 C38 120.5(4)
C38 C37 H37 119.8
C33 C38 C37 119.2(4)
C33 C38 H38 120.4
C37 C38 H38 120.4
O10 Co2 O11 176.99(11)
O10 Co2 O13 91.52(12)
O10 Co2 O14 89.39(12)
O10 Co2 N7 95.21(13)
O10 Co2 N10 89.19(12)
O13 Co2 O11 88.19(12)
O13 Co2 O14 168.05(11)
O13 Co2 N7 84.44(12)
O13 Co2 N10 96.52(13)
O14 Co2 O11 91.51(12)
O14 Co2 N7 83.61(12)
O14 Co2 N10 95.40(13)
N7 Co2 O11 87.74(12)
N10 Co2 O11 87.86(12)
N10 Co2 N7 175.47(14)
C40 O9 C39 117.0(3)
C45 O10 Co2 125.0(2)
C48 O11 Co2 105.4(2)
C59 O12 C58 116.6(3)
C64 O13 Co2 126.0(3)
C69 O14 Co2 132.7(2)
C46 N7 Co2 126.0(3)
C46 N7 C47 126.0(3)
C47 N7 Co2 107.9(2)
N9 N8 C52 120.0(3)
C48 N8 N9 107.1(3)
C48 N8 C52 125.4(3)
N8 N9 C51 119.5(3)
C49 N9 N8 109.1(3)
C49 N9 C51 126.8(3)
C65 N10 Co2 122.1(3)
C65 N10 C66 117.4(3)
C66 N10 Co2 120.6(3)
N12 N11 C70 120.6(3)
C68 N11 N12 106.8(3)
C68 N11 C70 131.4(3)
N11 N12 C71_a 123.3(4)
N11 N12 C72A_b 122.0(4)
C67 N12 N11 111.5(3)
C67 N12 C71_a 125.0(4)
C67 N12 C72A_b 126.4(4)
O9 C39 H39A 109.5
O9 C39 H39B 109.5
O9 C39 H39C 109.5
H39A C39 H39B 109.5
H39A C39 H39C 109.5
H39B C39 H39C 109.5
O9 C40 C41 124.8(4)
O9 C40 C45 114.2(3)
C41 C40 C45 121.0(4)
C40 C41 H41 119.4
C40 C41 C42 121.2(4)
C42 C41 H41 119.4
C41 C42 H42 120.4
C43 C42 C41 119.2(4)
C43 C42 H42 120.4
C42 C43 H43 119.3
C42 C43 C44 121.4(4)
C44 C43 H43 119.3
C43 C44 C46 116.5(4)
C45 C44 C43 120.0(4)
C45 C44 C46 123.5(4)
O10 C45 C40 116.5(4)
O10 C45 C44 126.3(4)
C44 C45 C40 117.2(3)
N7 C46 C44 123.7(4)
N7 C46 H46 118.1
C44 C46 H46 118.1
N7 C47 C48 113.6(3)
C49 C47 N7 138.9(4)
C49 C47 C48 107.4(4)
O11 C48 N8 126.9(4)
O11 C48 C47 125.1(4)
N8 C48 C47 108.0(3)
N9 C49 C47 107.8(3)
N9 C49 C50 120.6(4)
C47 C49 C50 131.5(4)
C49 C50 H50A 109.5
C49 C50 H50B 109.5
C49 C50 H50C 109.5
H50A C50 H50B 109.5
H50A C50 H50C 109.5
H50B C50 H50C 109.5
N9 C51 H51A 109.5
N9 C51 H51B 109.5
N9 C51 H51C 109.5
H51A C51 H51B 109.5
H51A C51 H51C 109.5
H51B C51 H51C 109.5
C53 C52 N8 119.9(4)
C57 C52 N8 118.5(4)
C57 C52 C53 121.5(4)
C52 C53 H53 120.4
C52 C53 C54 119.3(5)
C54 C53 H53 120.4
C53 C54 H54 120.0
C55 C54 C53 120.0(5)
C55 C54 H54 120.0
C54 C55 H55 119.9
C56 C55 C54 120.1(5)
C56 C55 H55 119.9
C55 C56 H56 119.6
C55 C56 C57 120.7(5)
C57 C56 H56 119.6
C52 C57 C56 118.4(5)
C52 C57 H57 120.8
C56 C57 H57 120.8
O12 C58 H58A 109.5
O12 C58 H58B 109.5
O12 C58 H58C 109.5
H58A C58 H58B 109.5
H58A C58 H58C 109.5
H58B C58 H58C 109.5
O12 C59 C60 124.7(4)
O12 C59 C64 114.3(3)
C60 C59 C64 121.0(4)
C59 C60 H60 119.7
C59 C60 C61 120.6(4)
C61 C60 H60 119.7
C60 C61 H61 120.1
C62 C61 C60 119.8(4)
C62 C61 H61 120.1
C61 C62 H62 119.4
C61 C62 C63 121.2(4)
C63 C62 H62 119.4
C64 C63 C62 119.9(4)
C64 C63 C65 123.1(4)
C65 C63 C62 117.0(4)
O13 C64 C59 117.8(4)
O13 C64 C63 124.6(4)
C63 C64 C59 117.6(3)
N10 C65 C63 127.7(4)
N10 C65 H65 116.2
C63 C65 H65 116.2
N10 C66 C67 126.3(3)
C68 C66 N10 126.0(4)
C68 C66 C67 107.6(3)
O16 C67 N12 122.9(4)
O16 C67 C66 132.6(4)
N12 C67 C66 104.5(3)
N11 C68 C66 109.5(3)
N11 C68 C69 122.2(3)
C66 C68 C69 128.2(4)
O14 C69 C68 116.5(3)
O15 C69 O14 122.6(4)
O15 C69 C68 120.8(4)
N11 C70 H70A 109.5
N11 C70 H70B 109.5
N11 C70 H70C 109.5
H70A C70 H70B 109.5
H70A C70 H70C 109.5
H70B C70 H70C 109.5
N12 C71_a C72_a 115.6(4)
N12 C71_a C76_a 124.1(4)
C72_a C71_a C76_a 120.0
C71_a C72_a H72_a 120.0
C71_a C72_a C73_a 120.0
C73_a C72_a H72_a 120.0
C72_a C73_a H73_a 120.0
C74_a C73_a C72_a 120.0
C74_a C73_a H73_a 120.0
C73_a C74_a H74_a 120.0
C73_a C74_a C75_a 120.0
C75_a C74_a H74_a 120.0
C74_a C75_a H75_a 120.0
C76_a C75_a C74_a 120.0
C76_a C75_a H75_a 120.0
C71_a C76_a H76_a 120.0
C75_a C76_a C71_a 120.0
C75_a C76_a H76_a 120.0
N15 C81 C82 177.7(6)
C81 C82 H82A 109.5
C81 C82 H82B 109.5
C81 C82 H82C 109.5
H82A C82 H82B 109.5
H82A C82 H82C 109.5
H82B C82 H82C 109.5
N14 C79 C80 178.9(5)
C79 C80 H80A 109.5
C79 C80 H80B 109.5
C79 C80 H80C 109.5
H80A C80 H80B 109.5
H80A C80 H80C 109.5
H80B C80 H80C 109.5
N16 C83 C84 179.0(6)
C83 C84 H84A 109.5
C83 C84 H84B 109.5
C83 C84 H84C 109.5
H84A C84 H84B 109.5
H84A C84 H84C 109.5
H84B C84 H84C 109.5
N13 C77 C78 178.9(6)
C77 C78 H78A 109.5
C77 C78 H78B 109.5
C77 C78 H78C 109.5
H78A C78 H78B 109.5
H78A C78 H78C 109.5
H78B C78 H78C 109.5
C72A_b C71A_b H71A_b 120.0
C72A_b C71A_b C76A_b 120.0
C76A_b C71A_b H71A_b 120.0
C71A_b C72A_b N12 115.1(4)
C71A_b C72A_b C73A_b 120.0
C73A_b C72A_b N12 124.9(4)
C72A_b C73A_b H73A_b 120.0
C74A_b C73A_b C72A_b 120.0
C74A_b C73A_b H73A_b 120.0
C73A_b C74A_b H74A_b 120.0
C75A_b C74A_b C73A_b 120.0
C75A_b C74A_b H74A_b 120.0
C74A_b C75A_b H75A_b 120.0
C74A_b C75A_b C76A_b 120.0
C76A_b C75A_b H75A_b 120.0
C71A_b C76A_b H76A_b 120.0
C75A_b C76A_b C71A_b 120.0
C75A_b C76A_b H76A_b 120.0

loop_
_geom_bond_atom_site_label_1
_geom_bond_atom_site_label_2
_geom_bond_distance
Co1 O2 1.869(3)
Co1 O3 1.985(3)
Co1 O5 1.885(3)
Co1 O6 1.905(3)
Co1 N1 1.933(3)
Co1 N4 1.929(3)
O1 C1 1.426(5)
O1 C2 1.370(4)
O2 C7 1.307(4)
O3 C11 1.274(4)
O4 C20 1.436(5)
O4 C21 1.369(5)
O5 C26 1.308(5)
O6 C31 1.275(4)
O7 C31 1.238(5)
O8 C29 1.240(5)
N1 C8 1.285(5)
N1 C9 1.401(5)
N2 N3 1.399(4)
N2 C11 1.369(5)
N2 C14 1.443(5)
N3 C10 1.359(5)
N3 C13 1.464(5)
N4 C27 1.304(5)
N4 C28 1.407(5)
N5 N6 1.398(4)
N5 C29 1.374(5)
N5 C33 1.440(5)
N6 C30 1.372(5)
N6 C32 1.452(5)
C1 H1A 0.9600
C1 H1B 0.9600
C1 H1C 0.9600
C2 C3 1.375(5)
C2 C7 1.434(5)
C3 H3 0.9300
C3 C4 1.402(6)
C4 H4 0.9300
C4 C5 1.351(6)
C5 H5 0.9300
C5 C6 1.424(5)
C6 C7 1.416(5)
C6 C8 1.428(5)
C8 H8 0.9300
C9 C10 1.384(5)
C9 C11 1.400(5)
C10 C12 1.480(5)
C12 H12A 0.9600
C12 H12B 0.9600
C12 H12C 0.9600
C13 H13A 0.9600
C13 H13B 0.9600
C13 H13C 0.9600
C14 C15 1.377(6)
C14 C19 1.370(6)
C15 H15 0.9300
C15 C16 1.384(6)
C16 H16 0.9300
C16 C17 1.377(6)
C17 H17 0.9300
C17 C18 1.375(6)
C18 H18 0.9300
C18 C19 1.389(6)
C19 H19 0.9300
C20 H20A 0.9600
C20 H20B 0.9600
C20 H20C 0.9600
C21 C22 1.377(6)
C21 C26 1.439(5)
C22 H22 0.9300
C22 C23 1.395(6)
C23 H23 0.9300
C23 C24 1.363(5)
C24 H24 0.9300
C24 C25 1.419(6)
C25 C26 1.407(5)
C25 C27 1.421(5)
C27 H27 0.9300
C28 C29 1.456(5)
C28 C30 1.361(5)
C30 C31 1.493(5)
C32 H32A 0.9600
C32 H32B 0.9600
C32 H32C 0.9600
C33 C34 1.358(6)
C33 C38 1.363(6)
C34 H34 0.9300
C34 C35 1.380(7)
C35 H35 0.9300
C35 C36 1.373(7)
C36 H36 0.9300
C36 C37 1.360(7)
C37 H37 0.9300
C37 C38 1.382(6)
C38 H38 0.9300
Co2 O10 1.869(3)
Co2 O11 1.970(3)
Co2 O13 1.873(3)
Co2 O14 1.912(3)
Co2 N7 1.937(3)
Co2 N10 1.929(3)
O9 C39 1.428(5)
O9 C40 1.364(5)
O10 C45 1.318(4)
O11 C48 1.273(5)
O12 C58 1.441(5)
O12 C59 1.368(5)
O13 C64 1.317(4)
O14 C69 1.274(5)
O15 C69 1.237(5)
O16 C67 1.251(5)
N7 C46 1.296(5)
N7 C47 1.395(5)
N8 N9 1.403(4)
N8 C48 1.362(5)
N8 C52 1.449(5)
N9 C49 1.350(5)
N9 C51 1.462(5)
N10 C65 1.307(5)
N10 C66 1.403(5)
N11 N12 1.381(4)
N11 C68 1.363(5)
N11 C70 1.439(5)
N12 C67 1.366(5)
N12 C71_a 1.389(5)
N12 C72A_b 1.439(6)
C39 H39A 0.9600
C39 H39B 0.9600
C39 H39C 0.9600
C40 C41 1.371(6)
C40 C45 1.429(6)
C41 H41 0.9300
C41 C42 1.401(6)
C42 H42 0.9300
C42 C43 1.359(6)
C43 H43 0.9300
C43 C44 1.416(5)
C44 C45 1.413(5)
C44 C46 1.427(5)
C46 H46 0.9300
C47 C48 1.407(5)
C47 C49 1.387(5)
C49 C50 1.492(5)
C50 H50A 0.9600
C50 H50B 0.9600
C50 H50C 0.9600
C51 H51A 0.9600
C51 H51B 0.9600
C51 H51C 0.9600
C52 C53 1.372(7)
C52 C57 1.365(6)
C53 H53 0.9300
C53 C54 1.387(7)
C54 H54 0.9300
C54 C55 1.368(7)
C55 H55 0.9300
C55 C56 1.362(7)
C56 H56 0.9300
C56 C57 1.398(6)
C57 H57 0.9300
C58 H58A 0.9600
C58 H58B 0.9600
C58 H58C 0.9600
C59 C60 1.381(6)
C59 C64 1.424(5)
C60 H60 0.9300
C60 C61 1.401(6)
C61 H61 0.9300
C61 C62 1.354(6)
C62 H62 0.9300
C62 C63 1.423(5)
C63 C64 1.407(5)
C63 C65 1.420(5)
C65 H65 0.9300
C66 C67 1.445(5)
C66 C68 1.376(5)
C68 C69 1.485(5)
C70 H70A 0.9600
C70 H70B 0.9600
C70 H70C 0.9600
C71_a C72_a 1.3900
C71_a C76_a 1.3900
C72_a H72_a 0.9300
C72_a C73_a 1.3900
C73_a H73_a 0.9300
C73_a C74_a 1.3900
C74_a H74_a 0.9300
C74_a C75_a 1.3900
C75_a H75_a 0.9300
C75_a C76_a 1.3900
C76_a H76_a 0.9300
N15 C81 1.132(6)
C81 C82 1.446(7)
C82 H82A 0.9600
C82 H82B 0.9600
C82 H82C 0.9600
N14 C79 1.148(6)
C79 C80 1.454(7)
C80 H80A 0.9600
C80 H80B 0.9600
C80 H80C 0.9600
N16 C83 1.139(6)
C83 C84 1.452(7)
C84 H84A 0.9600
C84 H84B 0.9600
C84 H84C 0.9600
N13 C77 1.150(7)
C77 C78 1.447(8)
C78 H78A 0.9600
C78 H78B 0.9600
C78 H78C 0.9600
C71A_b H71A_b 0.9300
C71A_b C72A_b 1.3900
C71A_b C76A_b 1.3900
C72A_b C73A_b 1.3900
C73A_b H73A_b 0.9300
C73A_b C74A_b 1.3900
C74A_b H74A_b 0.9300
C74A_b C75A_b 1.3900
C75A_b H75A_b 0.9300
C75A_b C76A_b 1.3900
C76A_b H76A_b 0.9300

loop_
_geom_torsion_atom_site_label_1
_geom_torsion_atom_site_label_2
_geom_torsion_atom_site_label_3
_geom_torsion_atom_site_label_4
_geom_torsion
Co1 O2 C7 C2 171.0(2)
Co1 O2 C7 C6 -8.4(5)
Co1 O3 C11 N2 172.8(3)
Co1 O3 C11 C9 -4.9(5)
Co1 O5 C26 C21 177.4(3)
Co1 O5 C26 C25 -2.8(5)
Co1 O6 C31 O7 -173.7(3)
Co1 O6 C31 C30 5.0(5)
Co1 N1 C8 C6 4.9(5)
Co1 N1 C9 C10 -172.4(4)
Co1 N1 C9 C11 3.0(4)
Co1 N4 C27 C25 -9.7(6)
Co1 N4 C28 C29 172.5(3)
Co1 N4 C28 C30 -4.2(5)
O1 C2 C3 C4 -178.7(4)
O1 C2 C7 O2 -2.2(5)
O1 C2 C7 C6 177.2(3)
O2 Co1 O5 C26 82.1(3)
O3 Co1 O5 C26 -95.0(3)
O4 C21 C22 C23 -179.5(4)
O4 C21 C26 O5 -2.3(5)
O4 C21 C26 C25 177.8(3)
O5 Co1 O2 C7 96.1(3)
O6 Co1 O2 C7 -72.5(3)
O6 Co1 O5 C26 -175.3(5)
N1 Co1 O2 C7 10.0(3)
N1 Co1 O5 C26 177.0(3)
N1 C9 C10 N3 171.6(4)
N1 C9 C10 C12 -11.5(8)
N1 C9 C11 O3 1.5(6)
N1 C9 C11 N2 -176.5(3)
N2 N3 C10 C9 6.2(4)
N2 N3 C10 C12 -171.1(3)
N2 C14 C15 C16 178.2(4)
N2 C14 C19 C18 -177.9(4)
N3 N2 C11 O3 -174.5(4)
N3 N2 C11 C9 3.5(4)
N3 N2 C14 C15 52.7(5)
N3 N2 C14 C19 -129.6(4)
N4 Co1 O2 C7 -168.3(3)
N4 Co1 O5 C26 -5.9(3)
N4 C28 C29 O8 -1.5(7)
N4 C28 C29 N5 179.9(3)
N4 C28 C30 N6 176.7(3)
N4 C28 C30 C31 0.6(7)
N5 N6 C30 C28 3.7(4)
N5 N6 C30 C31 -180.0(3)
N5 C33 C34 C35 -177.5(6)
N5 C33 C38 C37 178.5(4)
N6 N5 C29 O8 -173.6(4)
N6 N5 C29 C28 5.2(4)
N6 N5 C33 C34 90.8(6)
N6 N5 C33 C38 -87.8(5)
N6 C30 C31 O6 -176.2(3)
N6 C30 C31 O7 2.5(6)
C1 O1 C2 C3 5.6(6)
C1 O1 C2 C7 -174.3(3)
C2 C3 C4 C5 0.3(6)
C3 C2 C7 O2 177.9(4)
C3 C2 C7 C6 -2.7(6)
C3 C4 C5 C6 -0.4(6)
C4 C5 C6 C7 -1.2(6)
C4 C5 C6 C8 179.1(4)
C5 C6 C7 O2 -178.0(4)
C5 C6 C7 C2 2.6(5)
C5 C6 C8 N1 179.8(4)
C7 C2 C3 C4 1.3(6)
C7 C6 C8 N1 0.2(6)
C8 N1 C9 C10 11.1(7)
C8 N1 C9 C11 -173.5(4)
C8 C6 C7 O2 1.6(6)
C8 C6 C7 C2 -177.7(4)
C9 N1 C8 C6 -179.1(3)
C10 C9 C11 O3 178.2(4)
C10 C9 C11 N2 0.2(4)
C11 N2 N3 C10 -6.1(4)
C11 N2 N3 C13 -161.6(3)
C11 N2 C14 C15 -91.6(5)
C11 N2 C14 C19 86.1(5)
C11 C9 C10 N3 -4.0(4)
C11 C9 C10 C12 173.0(4)
C13 N3 C10 C9 159.6(4)
C13 N3 C10 C12 -17.8(6)
C14 N2 N3 C10 -156.1(3)
C14 N2 N3 C13 48.5(5)
C14 N2 C11 O3 -26.3(6)
C14 N2 C11 C9 151.7(4)
C14 C15 C16 C17 -1.0(7)
C15 C14 C19 C18 -0.3(7)
C15 C16 C17 C18 1.2(7)
C16 C17 C18 C19 -0.9(7)
C17 C18 C19 C14 0.4(7)
C19 C14 C15 C16 0.5(7)
C20 O4 C21 C22 -11.9(6)
C20 O4 C21 C26 168.0(4)
C21 C22 C23 C24 0.9(6)
C22 C21 C26 O5 177.5(4)
C22 C21 C26 C25 -2.3(6)
C22 C23 C24 C25 -0.7(6)
C23 C24 C25 C26 -1.0(6)
C23 C24 C25 C27 173.4(4)
C24 C25 C26 O5 -177.3(4)
C24 C25 C26 C21 2.5(6)
C24 C25 C27 N4 -175.9(4)
C26 C21 C22 C23 0.6(6)
C26 C25 C27 N4 -1.6(7)
C27 N4 C28 C29 -11.0(6)
C27 N4 C28 C30 172.3(4)
C27 C25 C26 O5 8.6(6)
C27 C25 C26 C21 -171.6(4)
C28 N4 C27 C25 173.9(4)
C28 C30 C31 O6 -0.6(6)
C28 C30 C31 O7 178.1(4)
C29 N5 N6 C30 -5.7(4)
C29 N5 N6 C32 -154.9(4)
C29 N5 C33 C34 -67.8(6)
C29 N5 C33 C38 113.5(5)
C29 C28 C30 N6 -0.5(4)
C29 C28 C30 C31 -176.6(4)
C30 C28 C29 O8 175.8(4)
C30 C28 C29 N5 -2.8(4)
C32 N6 C30 C28 148.8(4)
C32 N6 C30 C31 -34.8(6)
C33 N5 N6 C30 -167.1(3)
C33 N5 N6 C32 43.7(5)
C33 N5 C29 O8 -13.3(6)
C33 N5 C29 C28 165.5(3)
C33 C34 C35 C36 -1.6(12)
C34 C33 C38 C37 -0.1(7)
C34 C35 C36 C37 1.1(12)
C35 C36 C37 C38 -0.1(10)
C36 C37 C38 C33 -0.4(7)
C38 C33 C34 C35 1.1(10)
Co2 O10 C45 C40 177.5(3)
Co2 O10 C45 C44 -2.4(5)
Co2 O11 C48 N8 174.6(3)
Co2 O11 C48 C47 -4.7(5)
Co2 O13 C64 C59 -178.1(3)
Co2 O13 C64 C63 0.9(5)
Co2 O14 C69 O15 174.1(3)
Co2 O14 C69 C68 -8.5(6)
Co2 N7 C46 C44 3.3(6)
Co2 N7 C47 C48 1.9(4)
Co2 N7 C47 C49 -173.6(4)
Co2 N10 C65 C63 0.4(6)
Co2 N10 C66 C67 177.3(3)
Co2 N10 C66 C68 -5.5(5)
O9 C40 C41 C42 -178.6(4)
O9 C40 C45 O10 -1.7(5)
O9 C40 C45 C44 178.2(3)
O10 Co2 O13 C64 88.3(3)
O11 Co2 O13 C64 -88.7(3)
O12 C59 C60 C61 179.7(4)
O12 C59 C64 O13 -0.7(5)
O12 C59 C64 C63 -179.8(3)
O13 Co2 O10 C45 88.9(3)
O14 Co2 O10 C45 -79.2(3)
O14 Co2 O13 C64 -177.4(5)
N7 Co2 O10 C45 4.3(3)
N7 Co2 O13 C64 -176.6(3)
N7 C47 C48 O11 2.1(6)
N7 C47 C48 N8 -177.3(3)
N7 C47 C49 N9 171.7(4)
N7 C47 C49 C50 -10.6(8)
N8 N9 C49 C47 6.9(4)
N8 N9 C49 C50 -171.1(3)
N8 C52 C53 C54 178.6(5)
N8 C52 C57 C56 -177.9(4)
N9 N8 C48 O11 -174.9(4)
N9 N8 C48 C47 4.5(4)
N9 N8 C52 C53 51.9(6)
N9 N8 C52 C57 -129.8(4)
N10 Co2 O10 C45 -174.6(3)
N10 Co2 O13 C64 -1.0(3)
N10 C66 C67 O16 -4.7(8)
N10 C66 C67 N12 176.3(4)
N10 C66 C68 N11 -177.2(4)
N10 C66 C68 C69 5.7(7)
N11 N12 C67 O16 -177.4(4)
N11 N12 C67 C66 1.7(5)
N11 N12 C71_a C72_a -126.4(4)
N11 N12 C71_a C76_a 47.8(6)
N11 N12 C72A_b C71A_b 82.8(5)
N11 N12 C72A_b C73A_b -98.7(5)
N11 C68 C69 O14 -175.3(4)
N11 C68 C69 O15 2.2(6)
N12 N11 C68 C66 0.5(4)
N12 N11 C68 C69 177.8(3)
N12 C71_a C72_a C73_a 174.4(5)
N12 C71_a C76_a C75_a -173.9(6)
N12 C72A_b C73A_b C74A_b -178.4(6)
C39 O9 C40 C41 -3.9(6)
C39 O9 C40 C45 177.4(4)
C40 C41 C42 C43 0.9(7)
C41 C40 C45 O10 179.5(4)
C41 C40 C45 C44 -0.6(6)
C41 C42 C43 C44 -1.2(7)
C42 C43 C44 C45 0.6(6)
C42 C43 C44 C46 -178.5(4)
C43 C44 C45 O10 -179.8(4)
C43 C44 C45 C40 0.3(6)
C43 C44 C46 N7 179.4(4)
C45 C40 C41 C42 0.1(6)
C45 C44 C46 N7 0.3(6)
C46 N7 C47 C48 -177.3(4)
C46 N7 C47 C49 7.2(7)
C46 C44 C45 O10 -0.8(6)
C46 C44 C45 C40 179.3(4)
C47 N7 C46 C44 -177.7(4)
C48 N8 N9 C49 -7.2(4)
C48 N8 N9 C51 -164.8(3)
C48 N8 C52 C53 -94.1(6)
C48 N8 C52 C57 84.3(5)
C48 C47 C49 N9 -4.0(4)
C48 C47 C49 C50 173.7(4)
C49 C47 C48 O11 179.0(4)
C49 C47 C48 N8 -0.4(4)
C51 N9 C49 C47 162.4(4)
C51 N9 C49 C50 -15.6(6)
C52 N8 N9 C49 -158.7(3)
C52 N8 N9 C51 43.7(5)
C52 N8 C48 O11 -25.4(7)
C52 N8 C48 C47 154.1(4)
C52 C53 C54 C55 -1.4(9)
C53 C52 C57 C56 0.4(7)
C53 C54 C55 C56 1.7(9)
C54 C55 C56 C57 -0.9(8)
C55 C56 C57 C52 -0.1(7)
C57 C52 C53 C54 0.3(8)
C58 O12 C59 C60 -15.5(6)
C58 O12 C59 C64 164.0(4)
C59 C60 C61 C62 -0.2(6)
C60 C59 C64 O13 178.8(4)
C60 C59 C64 C63 -0.3(6)
C60 C61 C62 C63 0.2(6)
C61 C62 C63 C64 -0.2(6)
C61 C62 C63 C65 -179.1(4)
C62 C63 C64 O13 -178.7(4)
C62 C63 C64 C59 0.3(6)
C62 C63 C65 N10 178.1(4)
C64 C59 C60 C61 0.3(6)
C64 C63 C65 N10 -0.8(7)
C65 N10 C66 C67 -2.2(6)
C65 N10 C66 C68 175.0(4)
C65 C63 C64 O13 0.1(6)
C65 C63 C64 C59 179.1(4)
C66 N10 C65 C63 179.9(4)
C66 C68 C69 O14 1.5(6)
C66 C68 C69 O15 178.9(4)
C67 N12 C71_a C72_a 58.5(6)
C67 N12 C71_a C76_a -127.4(5)
C67 N12 C72A_b C71A_b -92.8(5)
C67 N12 C72A_b C73A_b 85.7(6)
C67 C66 C68 N11 0.5(5)
C67 C66 C68 C69 -176.6(4)
C68 N11 N12 C67 -1.4(5)
C68 N11 N12 C71_a -177.2(4)
C68 N11 N12 C72A_b -177.7(4)
C68 C66 C67 O16 177.6(5)
C68 C66 C67 N12 -1.3(5)
C70 N11 N12 C67 -170.2(4)
C70 N11 N12 C71_a 14.1(7)
C70 N11 N12 C72A_b 13.6(7)
C70 N11 C68 C66 167.6(5)
C70 N11 C68 C69 -15.1(7)
C71_a N12 C67 O16 -1.7(7)
C71_a N12 C67 C66 177.4(5)
C71_a N12 C72A_b C71A_b -81(19)
C71_a N12 C72A_b C73A_b 98(20)
C71_a C72_a C73_a C74_a 0.0
C72_a C71_a C76_a C75_a 0.0
C72_a C73_a C74_a C75_a 0.0
C73_a C74_a C75_a C76_a 0.0
C74_a C75_a C76_a C71_a 0.0
C76_a C71_a C72_a C73_a 0.0
C71A_b C72A_b C73A_b C74A_b 0.0
C72A_b N12 C67 O16 -1.4(7)
C72A_b N12 C67 C66 177.7(5)
C72A_b N12 C71_a C72_a -110(20)
C72A_b N12 C71_a C76_a 65(19)
C72A_b C71A_b C76A_b C75A_b 0.0
C72A_b C73A_b C74A_b C75A_b 0.0
C73A_b C74A_b C75A_b C76A_b 0.0
C74A_b C75A_b C76A_b C71A_b 0.0
C76A_b C71A_b C72A_b N12 178.5(5)
C76A_b C71A_b C72A_b C73A_b 0.0
